data_4323125
loop_
_publ_author_name
'Roger E. Cramer'
'David W. Smith'
'William VanDoorne'

_publ_section_title
;
 The Structures of [24-Pyrimidinium crown-6][Au(CN)2]4(NO3)2.2H2O,
 [24-Pyrimidinium crown-6][Au(CN)2]6.5H2O, and [16-Pyrimidinium
 crown-4][Au(CN)2]4.6.5 H2O, in Which Aurophilic Interactions Produce
 Trimers, Tetramers, and Chains of Au(CN)2- Ions
;
_journal_name_full 'Inorganic Chemistry'
_journal_page_first 5895
_journal_page_last 5901
_journal_paper_doi 10.1021/ic980372x
_journal_volume 37
_journal_year 1998
_chemical_formula_moiety (C6H8N3)6[Au(CN)2]6.5H2O
_chemical_formula_sum 'C48 H58 Au6 N30 O5'
_chemical_formula_weight 2317.04
_chemical_name_common '24PyrC6 hexa-dicyanoaurate'
_chemical_name_systematic
;
 ?
;
_space_group_IT_number 2
_symmetry_cell_setting triclinic
_symmetry_space_group_name_Hall '-P 1'
_symmetry_space_group_name_H-M 'P -1'
_atom_sites_solution_hydrogens geom
_atom_sites_solution_primary direct
_atom_sites_solution_secondary difmap
_audit_creation_method SHELXL
_cell_angle_alpha 102.560(10)
_cell_angle_beta 112.14
_cell_angle_gamma 101.82
_cell_formula_units_Z 1
_cell_length_a 11.780(5)
_cell_length_b 12.064(4)
_cell_length_c 13.268(4)
_cell_measurement_reflns_used 20
_cell_measurement_temperature 293(2)
_cell_measurement_theta_max 10
_cell_measurement_theta_min 4
_cell_volume 1616.7(10)
_computing_cell_refinement SHELXTL
_computing_data_collection SHELXTL
_computing_data_reduction SHELXTL
_computing_molecular_graphics 'SHELXL-93 (Sheldrick, 1993)'
_computing_publication_material 'SHELXL-93 (Sheldrick, 1993)'
_computing_structure_refinement 'SHELXL-93 (Sheldrick, 1993)'
_computing_structure_solution 'SHELXS-86 (Sheldrick, 1990)'
_diffrn_ambient_temperature 293(2)
_diffrn_measurement_device 'Siemens R3mV'
_diffrn_measurement_method 'Omega scan'
_diffrn_radiation_monochromator graphite
_diffrn_radiation_source 'fine-focus sealed tube'
_diffrn_radiation_type MoK\a
_diffrn_radiation_wavelength 0.71073
_diffrn_reflns_av_R_equivalents 0.0373
_diffrn_reflns_av_sigmaI/netI 0.0488
_diffrn_reflns_limit_h_max 11
_diffrn_reflns_limit_h_min -12
_diffrn_reflns_limit_k_max 12
_diffrn_reflns_limit_k_min -12
_diffrn_reflns_limit_l_max 13
_diffrn_reflns_limit_l_min 0
_diffrn_reflns_number 4081
_diffrn_reflns_theta_max 21.50
_diffrn_reflns_theta_min 1.75
_diffrn_standards_decay_% 0
_diffrn_standards_interval_count 97
_diffrn_standards_number 3
_exptl_absorpt_coefficient_mu 13.629
_exptl_absorpt_correction_T_max 0.058
_exptl_absorpt_correction_T_min 0.035
_exptl_absorpt_correction_type psi-scans
_exptl_crystal_colour clourless
_exptl_crystal_density_diffrn 2.380
_exptl_crystal_description Block
_exptl_crystal_F_000 1070
_exptl_crystal_size_max 0.60
_exptl_crystal_size_mid 0.375
_exptl_crystal_size_min 0.25
_refine_diff_density_max 1.908
_refine_diff_density_min -1.621
_refine_diff_density_rms 0.267
_refine_ls_extinction_coef 0.0016(2)
_refine_ls_extinction_expression Fc^*^=kFc[1+0.001xFc^2^\l^3^/sin(2\q)]^-1/4^
_refine_ls_extinction_method SHELXL
_refine_ls_goodness_of_fit_all 0.991
_refine_ls_goodness_of_fit_obs 1.085
_refine_ls_hydrogen_treatment constr
_refine_ls_matrix_type full
_refine_ls_number_parameters 419
_refine_ls_number_reflns 3554
_refine_ls_number_restraints 0
_refine_ls_restrained_S_all 0.976
_refine_ls_restrained_S_obs 1.085
_refine_ls_R_factor_all 0.0640
_refine_ls_R_factor_obs 0.0517
_refine_ls_shift/esd_max 0.074
_refine_ls_shift/esd_mean 0.004
_refine_ls_structure_factor_coef Fsqd
_refine_ls_weighting_details 'w=1/[\s^2^(Fo^2^)+(0.0979P)^2^+0.0000P] where P=(Fo^2^+2Fc^2^)/3'
_refine_ls_weighting_scheme calc
_refine_ls_wR_factor_all 0.1324
_refine_ls_wR_factor_obs 0.1280
_reflns_number_observed 2879
_reflns_number_total 3691
_reflns_observed_criterion >2sigma(I)
_cod_data_source_file ic980372x_2.cif
_cod_data_source_block 24PyrC6(Au(CN)2)6.5H2O
_cod_depositor_comments
;
The following automatic conversions were performed:

'_refine_ls_weighting_scheme' value 'calc
w=1/[\s^2^(Fo^2^)+(0.0979P)^2^+0.0000P] where P=(Fo^2^+2Fc^2^)/3' was
changed to 'calc'. New tag '_refine_ls_weighting_details' was
created. The value of the new tag was set to
'w=1/[\s^2^(Fo^2^)+(0.0979P)^2^+0.0000P] where P=(Fo^2^+2Fc^2^)/3'.

Automatic conversion script
Id: cif_fix_values 3143 2015-03-26 13:38:13Z robertas 
;
_cod_database_code 4323125

loop_
_symmetry_equiv_pos_as_xyz
'x, y, z'
'-x, -y, -z'

loop_
_atom_site_aniso_label
_atom_site_aniso_U_11
_atom_site_aniso_U_22
_atom_site_aniso_U_33
_atom_site_aniso_U_23
_atom_site_aniso_U_13
_atom_site_aniso_U_12
Au1 0.0483(5) 0.0538(5) 0.0408(5) 0.0041(3) 0.0214(4) 0.0136(4)
C1O 0.055(13) 0.048(11) 0.027(10) -0.017(9) 0.014(10) -0.005(10)
N10 0.046(10) 0.093(14) 0.047(10) 0.000(10) -0.003(9) 0.032(10)
C11 0.027(10) 0.062(12) 0.029(10) 0.005(9) 0.005(9) 0.007(9)
N11 0.061(12) 0.085(13) 0.081(14) 0.018(11) 0.046(12) 0.025(11)
Au2 0.0493(5) 0.0449(5) 0.0638(6) 0.0227(4) 0.0282(4) 0.0142(4)
C20 0.060(13) 0.049(12) 0.031(11) -0.009(9) -0.019(10) 0.014(11)
N20 0.121(17) 0.064(12) 0.043(11) 0.009(9) -0.001(11) 0.031(13)
C21 0.006(9) 0.146(23) 0.034(12) -0.009(13) -0.011(8) 0.013(12)
N21 0.069(12) 0.078(12) 0.073(13) 0.031(10) 0.039(11) 0.034(11)
Au3 0.0579(5) 0.0617(5) 0.0523(5) 0.0168(4) 0.0287(4) 0.0199(4)
C30 0.049(11) 0.059(13) 0.039(11) 0.017(10) 0.024(10) 0.015(10)
N30 0.089(14) 0.048(10) 0.080(13) 0.017(10) 0.048(12) 0.016(10)
C31 0.038(10) 0.071(13) 0.014(9) 0.007(9) -0.005(8) 0.016(10)
N31 0.097(14) 0.069(11) 0.038(10) 0.019(9) 0.040(10) 0.037(11)
C51A 0.032(9) 0.028(8) 0.027(9) 0.008(7) 0.010(7) 0.008(7)
N1A 0.036(8) 0.024(6) 0.025(7) 0.009(6) 0.019(6) 0.012(6)
C2A 0.033(10) 0.043(9) 0.031(9) 0.006(8) 0.017(8) 0.017(8)
C21A 0.031(9) 0.060(11) 0.038(10) 0.022(9) 0.010(8) 0.027(9)
N3A 0.038(8) 0.035(7) 0.037(8) 0.011(7) 0.022(7) 0.014(7)
C4A 0.029(9) 0.030(8) 0.027(9) -0.002(7) 0.015(8) 0.005(8)
N41A 0.036(8) 0.053(9) 0.059(10) 0.026(8) 0.027(8) 0.021(7)
C5A 0.027(9) 0.025(8) 0.025(9) -0.002(7) 0.013(7) 0.010(7)
C6A 0.027(8) 0.033(8) 0.021(8) 0.008(7) 0.010(7) 0.010(7)
C51B 0.029(9) 0.030(8) 0.027(9) -0.004(7) 0.018(7) 0.002(7)
N1B 0.034(8) 0.030(7) 0.032(8) 0.010(6) 0.022(6) 0.014(6)
C2B 0.035(10) 0.033(9) 0.032(9) 0.007(8) 0.019(8) 0.011(8)
C21B 0.041(10) 0.038(10) 0.063(13) 0.004(9) 0.025(10) 0.009(9)
N3B 0.036(8) 0.031(7) 0.034(8) 0.007(6) 0.025(7) 0.014(7)
C4B 0.057(12) 0.031(9) 0.034(10) 0.011(8) 0.031(10) 0.014(9)
N41B 0.040(8) 0.043(8) 0.032(8) 0.001(7) 0.014(7) 0.011(7)
C5B 0.029(9) 0.040(9) 0.025(9) 0.020(8) 0.018(8) 0.015(8)
C6B 0.049(11) 0.031(9) 0.053(11) 0.025(9) 0.039(10) 0.027(9)
C51C 0.053(10) 0.036(9) 0.027(9) 0.015(7) 0.026(8) 0.027(8)
N1C 0.026(7) 0.029(7) 0.025(7) 0.008(6) 0.005(6) 0.010(6)
C2C 0.025(8) 0.041(9) 0.031(10) 0.016(8) 0.005(7) 0.014(8)
C21C 0.059(11) 0.043(10) 0.034(10) 0.010(8) 0.017(9) 0.034(9)
N3C 0.039(8) 0.043(8) 0.027(8) 0.011(7) 0.015(7) 0.009(7)
C4C 0.030(9) 0.034(9) 0.024(9) 0.002(7) 0.014(7) 0.007(7)
N41C 0.089(12) 0.046(9) 0.041(10) 0.021(7) 0.034(9) 0.037(9)
C5C 0.030(8) 0.035(9) 0.017(9) 0.010(7) 0.012(7) 0.009(7)
C6C 0.021(8) 0.031(9) 0.039(10) 0.017(8) 0.016(7) 0.007(7)
O1 0.341(103) 0.150(58) 0.055(36) 0.031(30) 0.061(51) 0.129(66)
O2A 0.041(11) 0.063(12) 0.076(22) 0.012(13) 0.030(12) 0.008(9)
O3 0.109(14) 0.115(14) 0.098(13) 0.051(11) 0.023(12) 0.018(12)

loop_
_atom_site_label
_atom_site_type_symbol
_atom_site_fract_x
_atom_site_fract_y
_atom_site_fract_z
_atom_site_U_iso_or_equiv
_atom_site_thermal_displace_type
_atom_site_occupancy
_atom_site_calc_flag
_atom_site_refinement_flags
_atom_site_disorder_group
Au1 Au 0.30767(7) 0.74065(6) 0.26436(6) 0.0495(3) Uani 1 d . .
C1O C 0.4558(20) 0.6939(16) 0.3574(15) 0.054(5) Uani 1 d . .
N10 N 0.5428(17) 0.6695(16) 0.4142(14) 0.072(5) Uani 1 d . .
C11 C 0.1586(17) 0.7850(16) 0.1719(14) 0.045(4) Uani 1 d . .
N11 N 0.0705(18) 0.8043(16) 0.1210(17) 0.072(5) Uani 1 d . .
Au2 Au 0.43061(7) 0.80819(6) 0.09652(7) 0.0508(3) Uani 1 d . .
C20 C 0.3798(20) 0.9511(18) 0.0907(15) 0.064(6) Uani 1 d . .
N20 N 0.3465(21) 1.0342(17) 0.0896(14) 0.089(6) Uani 1 d . .
C21 C 0.4818(15) 0.6676(26) 0.1048(16) 0.077(8) Uani 1 d . .
N21 N 0.5064(18) 0.5762(16) 0.1146(15) 0.068(5) Uani 1 d . .
Au3 Au 0.14540(8) 0.72624(7) 0.40822(7) 0.0560(3) Uani 1 d . .
C30 C 0.1069(17) 0.5492(18) 0.3238(15) 0.047(4) Uani 1 d . .
N30 N 0.0818(18) 0.4553(15) 0.2689(16) 0.071(5) Uani 1 d . .
C31 C 0.1783(16) 0.8994(19) 0.4960(14) 0.048(5) Uani 1 d . .
N31 N 0.1887(18) 0.9910(16) 0.5432(14) 0.062(5) Uani 1 d . .
C51A C 0.2282(14) 0.1096(12) 0.3547(13) 0.030(4) Uani 1 d . .
H51A H 0.2121(14) 0.0257(12) 0.3168(13) 0.021(14) Uiso 1 calc R .
H51B H 0.2781(14) 0.1266(12) 0.4366(13) 0.021(14) Uiso 1 calc R .
N1A N 0.3082(11) 0.1853(10) 0.3120(10) 0.026(3) Uani 1 d . .
C2A C 0.4311(15) 0.1886(14) 0.3401(13) 0.035(4) Uani 1 d . .
C21A C 0.4822(15) 0.1009(15) 0.3962(14) 0.042(4) Uani 1 d . .
H21A H 0.4594(85) 0.0263(33) 0.3379(15) 0.060(18) Uiso 1 calc R .
H21B H 0.4450(77) 0.0878(71) 0.4474(67) 0.060(18) Uiso 1 calc R .
H21C H 0.5745(18) 0.1332(42) 0.4388(72) 0.060(18) Uiso 1 calc R .
N3A N 0.5076(12) 0.2599(11) 0.3145(11) 0.035(3) Uani 1 d . .
C4A C 0.4611(14) 0.3285(13) 0.2532(13) 0.030(4) Uani 1 d . .
N41A N 0.5437(13) 0.3997(12) 0.2308(12) 0.045(4) Uani 1 d . .
H41A H 0.6226(13) 0.4001(12) 0.2554(12) 0.080(29) Uiso 1 calc R .
H41B H 0.5183(13) 0.4455(12) 0.1917(12) 0.080(29) Uiso 1 calc R .
C5A C 0.3305(13) 0.3199(12) 0.2120(12) 0.027(3) Uani 1 d . .
C6A C 0.2590(14) 0.2501(12) 0.2460(11) 0.027(3) Uani 1 d . .
H6A H 0.1729(14) 0.2462(12) 0.2236(11) 0.008(17) Uiso 1 calc R .
C51B C -0.2483(14) -0.0577(12) 0.1734(13) 0.030(4) Uani 1 d . .
H51C H -0.2975(14) -0.0636(12) 0.2176(13) 0.021(14) Uiso 1 calc R .
H51D H -0.3003(14) -0.0431(12) 0.1042(13) 0.021(14) Uiso 1 calc R .
N1B N -0.1264(11) 0.0470(10) 0.2431(10) 0.029(3) Uani 1 d . .
C2B C -0.1356(15) 0.1528(13) 0.2901(13) 0.032(4) Uani 1 d . .
C21B C -0.2651(16) 0.1728(15) 0.2548(16) 0.050(5) Uani 1 d . .
H21D H -0.3261(29) 0.1066(46) 0.2550(84) 0.060(18) Uiso 1 calc R .
H21E H -0.2946(47) 0.1793(89) 0.1789(38) 0.060(18) Uiso 1 calc R .
H21F H -0.2571(26) 0.2454(50) 0.3081(52) 0.060(18) Uiso 1 calc R .
N3B N -0.0309(12) 0.2464(10) 0.3659(11) 0.031(3) Uani 1 d . .
C4B C 0.0890(17) 0.2332(13) 0.3912(14) 0.037(4) Uani 1 d . .
N41B N 0.1858(13) 0.3235(12) 0.4746(11) 0.041(3) Uani 1 d . .
H41C H 0.1712(13) 0.3845(12) 0.5085(11) 0.080(29) Uiso 1 calc R .
H41D H 0.2637(13) 0.3217(12) 0.4952(11) 0.080(29) Uiso 1 calc R .
C5B C 0.1027(14) 0.1301(13) 0.3341(12) 0.027(4) Uani 1 d . .
C6B C -0.0075(15) 0.0372(13) 0.2627(14) 0.034(4) Uani 1 d . .
H6B H -0.0013(15) -0.0349(13) 0.2263(14) 0.008(17) Uiso 1 calc R .
C51C C -0.2633(16) -0.3872(13) -0.1336(12) 0.033(4) Uani 1 d . .
H51E H -0.3175(16) -0.4701(13) -0.1624(12) 0.021(14) Uiso 1 calc R .
H51F H -0.1822(16) -0.3864(13) -0.1369(12) 0.021(14) Uiso 1 calc R .
N1C N -0.2372(11) -0.3334(10) -0.0110(10) 0.029(3) Uani 1 d . .
C2C C -0.1903(14) -0.3891(13) 0.0672(13) 0.033(4) Uani 1 d . .
C21C C -0.1609(17) -0.5031(14) 0.0296(14) 0.044(4) Uani 1 d . .
H21G H -0.1021(77) -0.4890(27) -0.0037(79) 0.060(18) Uiso 1 calc R .
H21H H -0.2396(21) -0.5647(28) -0.0263(65) 0.060(18) Uiso 1 calc R .
H21I H -0.1225(90) -0.5280(51) 0.0951(20) 0.060(18) Uiso 1 calc R .
N3C N -0.1705(12) -0.3473(11) 0.1743(11) 0.037(3) Uani 1 d . .
C4C C -0.1903(14) -0.2447(13) 0.2112(13) 0.030(4) Uani 1 d . .
N41C N -0.1666(15) -0.2068(12) 0.3214(12) 0.053(4) Uani 1 d . .
H41E H -0.1398(15) -0.2483(12) 0.3651(12) 0.080(29) Uiso 1 calc R .
H41F H -0.1781(15) -0.1408(12) 0.3489(12) 0.080(29) Uiso 1 calc R .
C5C C -0.2246(14) -0.1740(13) 0.1402(12) 0.027(3) Uani 1 d . .
C6C C -0.2514(13) -0.2255(12) 0.0273(13) 0.029(4) Uani 1 d . .
H6C H -0.2801(13) -0.1851(12) -0.0247(13) 0.008(17) Uiso 1 calc R .
O1 O 0.0385(83) 0.0366(47) 0.0339(31) 0.183(30) Uani 0.50 d P .
O2A O 0.1661(21) 0.5105(22) 0.6704(36) 0.062(12) Uani 0.79(10) d P .
O2B O 0.1443(68) 0.5376(67) 0.6169(96) 0.041(25) Uiso 0.21(10) d P .
O3 O 0.0610(19) 0.7777(17) 0.8814(16) 0.115(6) Uani 1 d . .

loop_
_atom_type_symbol
_atom_type_description
_atom_type_scat_dispersion_real
_atom_type_scat_dispersion_imag
_atom_type_scat_source
C C 0.0033 0.0016 'International Tables Vol C Tables 4.2.6.8 and 6.1.1.4'
H H 0.0000 0.0000 'International Tables Vol C Tables 4.2.6.8 and 6.1.1.4'
N N 0.0061 0.0033 'International Tables Vol C Tables 4.2.6.8 and 6.1.1.4'
O O 0.0106 0.0060 'International Tables Vol C Tables 4.2.6.8 and 6.1.1.4'
Au Au -2.0133 8.8022 'International Tables Vol C Tables 4.2.6.8 and 6.1.1.4'

loop_
_geom_angle_atom_site_label_1
_geom_angle_atom_site_label_2
_geom_angle_atom_site_label_3
_geom_angle
_geom_angle_site_symmetry_1
_geom_angle_site_symmetry_3
_geom_angle_publ_flag
C11 Au1 C1O 179.1(7) . . ?
C11 Au1 Au3 79.2(5) . . ?
C1O Au1 Au3 100.2(5) . . ?
C11 Au1 Au2 86.2(5) . . ?
C1O Au1 Au2 94.5(5) . . ?
Au3 Au1 Au2 163.73(3) . . ?
N10 C1O Au1 178.0(15) . . ?
N11 C11 Au1 175.7(18) . . ?
C21 Au2 C20 179.1(8) . . ?
C21 Au2 Au1 83.1(6) . . ?
C20 Au2 Au1 96.3(7) . . ?
N20 C20 Au2 177.0(23) . . ?
N21 C21 Au2 173.9(19) . . ?
C31 Au3 C30 177.2(7) . . ?
C31 Au3 Au1 105.1(5) . . ?
C30 Au3 Au1 77.7(5) . . ?
N30 C30 Au3 173.6(18) . . ?
N31 C31 Au3 175.6(18) . . ?
C5B C51A N1A 114.0(11) . . ?
C2A N1A C6A 118.4(12) . . ?
C2A N1A C51A 119.9(12) . . ?
C6A N1A C51A 121.7(11) . . ?
N3A C2A N1A 122.5(14) . . ?
N3A C2A C21A 117.8(13) . . ?
N1A C2A C21A 119.6(14) . . ?
C2A N3A C4A 119.4(13) . . ?
N41A C4A N3A 116.6(13) . . ?
N41A C4A C5A 123.0(15) . . ?
N3A C4A C5A 120.4(14) . . ?
C6A C5A C4A 117.2(14) . . ?
C6A C5A C51C 117.4(13) . 2 ?
C4A C5A C51C 125.4(14) . 2 ?
C5A C6A N1A 121.7(14) . . ?
C5C C51B N1B 113.4(11) . . ?
C2B N1B C6B 119.1(13) . . ?
C2B N1B C51B 118.4(12) . . ?
C6B N1B C51B 122.5(11) . . ?
N1B C2B N3B 122.1(13) . . ?
N1B C2B C21B 120.5(14) . . ?
N3B C2B C21B 117.3(13) . . ?
C2B N3B C4B 118.2(12) . . ?
N41B C4B N3B 114.7(13) . . ?
N41B C4B C5B 124.1(16) . . ?
N3B C4B C5B 121.2(15) . . ?
C6B C5B C4B 117.0(13) . . ?
C6B C5B C51A 118.1(13) . . ?
C4B C5B C51A 124.6(15) . . ?
N1B C6B C5B 121.8(13) . . ?
N1C C51C C5A 112.6(11) . 2 ?
C6C N1C C2C 118.0(13) . . ?
C6C N1C C51C 121.7(12) . . ?
C2C N1C C51C 120.1(12) . . ?
N3C C2C N1C 122.1(14) . . ?
N3C C2C C21C 118.7(13) . . ?
N1C C2C C21C 119.2(14) . . ?
C2C N3C C4C 120.1(13) . . ?
N3C C4C N41C 116.9(14) . . ?
N3C C4C C5C 121.8(13) . . ?
N41C C4C C5C 121.1(14) . . ?
C6C C5C C4C 115.2(13) . . ?
C6C C5C C51B 118.4(13) . . ?
C4C C5C C51B 125.9(13) . . ?
N1C C6C C5C 122.2(14) . . ?

loop_
_geom_bond_atom_site_label_1
_geom_bond_atom_site_label_2
_geom_bond_distance
_geom_bond_site_symmetry_2
_geom_bond_publ_flag
Au1 C11 1.98(2) . ?
Au1 C1O 1.99(2) . ?
Au1 Au3 3.1758(13) . ?
Au1 Au2 3.2337(12) . ?
C1O N10 1.16(2) . ?
C11 N11 1.11(2) . ?
Au2 C21 1.92(3) . ?
Au2 C20 1.94(2) . ?
C20 N20 1.15(2) . ?
C21 N21 1.22(3) . ?
Au3 C31 2.03(2) . ?
Au3 C30 2.05(2) . ?
C30 N30 1.11(2) . ?
C31 N31 1.10(2) . ?
C51A C5B 1.48(2) . ?
C51A N1A 1.52(2) . ?
N1A C2A 1.34(2) . ?
N1A C6A 1.35(2) . ?
C2A N3A 1.31(2) . ?
C2A C21A 1.52(2) . ?
N3A C4A 1.34(2) . ?
C4A N41A 1.33(2) . ?
C4A C5A 1.40(2) . ?
C5A C6A 1.34(2) . ?
C5A C51C 1.54(2) 2 ?
C51B C5C 1.49(2) . ?
C51B N1B 1.50(2) . ?
N1B C2B 1.34(2) . ?
N1B C6B 1.36(2) . ?
C2B N3B 1.34(2) . ?
C2B C21B 1.51(2) . ?
N3B C4B 1.38(2) . ?
C4B N41B 1.31(2) . ?
C4B C5B 1.38(2) . ?
C5B C6B 1.36(2) . ?
C51C N1C 1.50(2) . ?
C51C C5A 1.54(2) 2 ?
N1C C6C 1.36(2) . ?
N1C C2C 1.36(2) . ?
C2C N3C 1.31(2) . ?
C2C C21C 1.51(2) . ?
N3C C4C 1.33(2) . ?
C4C N41C 1.33(2) . ?
C4C C5C 1.41(2) . ?
C5C C6C 1.37(2) . ?
